data_7059848
loop_
_publ_author_name
'Lokshin, Vladimir'
'Clavier, Herv\'e'
'Khodorkovsky, Vladimir'

_publ_section_title
;
 Spiro 1,3-indandiones: intramolecular photochemical reactions of carbonyl
 groups with carbon--carbon double bonds
;
_journal_issue 34
_journal_name_full 'New Journal of Chemistry'
_journal_page_first 14373
_journal_page_last 14378
_journal_paper_doi 10.1039/D0NJ02923H
_journal_volume 44
_journal_year 2020
_chemical_formula_moiety 'C27 H20 O4'
_chemical_formula_sum 'C27 H20 O4'
_chemical_formula_weight 408.43
_space_group_crystal_system monoclinic
_space_group_IT_number 14
_space_group_name_Hall '-P 2yn'
_space_group_name_H-M_alt 'P 1 21/n 1'
_atom_sites_solution_hydrogens geom
_atom_sites_solution_primary direct
_audit_creation_date 2016-04-28
_audit_creation_method
;
Olex2 1.2
(compiled 2016.02.16 svn.r3265 for OlexSys, GUI svn.r5155)
;
_audit_update_record
;
2020-03-24 deposited with the CCDC.	2020-07-27 downloaded from the CCDC.
;
_cell_angle_alpha 90
_cell_angle_beta 101.7159(16)
_cell_angle_gamma 90
_cell_formula_units_Z 4
_cell_length_a 13.5128(2)
_cell_length_b 5.73808(8)
_cell_length_c 26.7156(5)
_cell_measurement_reflns_used 13947
_cell_measurement_temperature 293
_cell_measurement_theta_max 65.1530
_cell_measurement_theta_min 5.4630
_cell_volume 2028.31(6)
_computing_cell_refinement
;
CrysAlisPro, Agilent Technologies,
Version 1.171.37.35 (release 13-08-2014 CrysAlis171 .NET)
(compiled Aug 13 2014,18:06:01)
;
_computing_data_collection
;
CrysAlisPro, Agilent Technologies,
Version 1.171.37.35 (release 13-08-2014 CrysAlis171 .NET)
(compiled Aug 13 2014,18:06:01)
;
_computing_data_reduction
;
CrysAlisPro, Agilent Technologies,
Version 1.171.37.35 (release 13-08-2014 CrysAlis171 .NET)
(compiled Aug 13 2014,18:06:01)
;
_computing_molecular_graphics 'Olex2 (Dolomanov et al., 2009)'
_computing_publication_material 'Olex2 (Dolomanov et al., 2009)'
_computing_structure_refinement 'ShelXL (Sheldrick, 2015)'
_computing_structure_solution 'ShelXS (Sheldrick, 2008)'
_diffrn_ambient_temperature 293
_diffrn_detector 'CCD plate'
_diffrn_detector_area_resol_mean 5.3048
_diffrn_detector_type AtlasS2
_diffrn_measured_fraction_theta_full 0.946
_diffrn_measured_fraction_theta_max 0.996
_diffrn_measurement_details
;
#__ type_ start__ end____ width___ exp.time_
  1 omega -110.00    8.00   1.0000    5.0000
omega____ theta____ kappa____ phi______ frames
    -      -33.5201  -77.0000 -120.0000 118

#__ type_ start__ end____ width___ exp.time_
  2 omega  -27.00   53.00   1.0000    5.0000
omega____ theta____ kappa____ phi______ frames
    -      -33.5201   38.0000  150.0000 80

#__ type_ start__ end____ width___ exp.time_
  3 omega  -49.00   54.00   1.0000    5.0000
omega____ theta____ kappa____ phi______ frames
    -      -33.5201   38.0000    0.0000 103

#__ type_ start__ end____ width___ exp.time_
  4 omega -122.00    6.00   1.0000    5.0000
omega____ theta____ kappa____ phi______ frames
    -      -33.5201  -57.0000   30.0000 128

#__ type_ start__ end____ width___ exp.time_
  5 omega   58.00  131.00   1.0000    5.0000
omega____ theta____ kappa____ phi______ frames
    -       33.5201  178.0000  -60.0000 73

#__ type_ start__ end____ width___ exp.time_
  6 omega   35.00   82.00   1.0000    5.0000
omega____ theta____ kappa____ phi______ frames
    -       33.5201  -99.0000  -30.0000 47

#__ type_ start__ end____ width___ exp.time_
  7 omega    5.00   30.00   1.0000    5.0000
omega____ theta____ kappa____ phi______ frames
    -       50.0000   90.0000  168.9528 25

#__ type_ start__ end____ width___ exp.time_
  8 omega    6.00   34.00   1.0000    5.0000
omega____ theta____ kappa____ phi______ frames
    -       50.0000   87.0000   39.4436 28

#__ type_ start__ end____ width___ exp.time_
  9 omega   11.00   36.00   1.0000    5.0000
omega____ theta____ kappa____ phi______ frames
    -       54.0000   84.0000  110.7460 25

#__ type_ start__ end____ width___ exp.time_
 10 omega   16.00   41.00   1.0000    5.0000
omega____ theta____ kappa____ phi______ frames
    -       58.0000   81.0000  -96.6131 25

#__ type_ start__ end____ width___ exp.time_
 11 omega   20.00   46.00   1.0000    5.0000
omega____ theta____ kappa____ phi______ frames
    -       62.0000   81.0000   74.9993 26

#__ type_ start__ end____ width___ exp.time_
 12 omega   20.00   46.00   1.0000    5.0000
omega____ theta____ kappa____ phi______ frames
    -       62.0000   81.0000  121.7358 26

#__ type_ start__ end____ width___ exp.time_
 13 omega   20.00   45.00   1.0000    5.0000
omega____ theta____ kappa____ phi______ frames
    -       62.0000   81.0000   36.3694 25

#__ type_ start__ end____ width___ exp.time_
 14 omega   20.00   47.00   1.0000    5.0000
omega____ theta____ kappa____ phi______ frames
    -       62.0000   79.0000  -12.8973 27

#__ type_ start__ end____ width___ exp.time_
 15 omega   20.00   46.00   1.0000    5.0000
omega____ theta____ kappa____ phi______ frames
    -       62.0000   81.0000  174.6470 26

#__ type_ start__ end____ width___ exp.time_
 16 omega   20.00   45.00   1.0000    5.0000
omega____ theta____ kappa____ phi______ frames
    -       62.0000   81.0000  -67.2709 25

#__ type_ start__ end____ width___ exp.time_
 17 omega   97.00  162.00   1.0000   30.0000
omega____ theta____ kappa____ phi______ frames
    -       66.0000   77.0000 -144.1121 65

#__ type_ start__ end____ width___ exp.time_
 18 omega   25.00   56.00   1.0000   30.0000
omega____ theta____ kappa____ phi______ frames
    -       66.0000   77.0000 -144.1121 31

#__ type_ start__ end____ width___ exp.time_
 19 omega   29.00   98.00   1.0000   30.0000
omega____ theta____ kappa____ phi______ frames
    -       70.0000   77.0000  -65.5087 69

#__ type_ start__ end____ width___ exp.time_
 20 omega   94.00  156.00   1.0000   30.0000
omega____ theta____ kappa____ phi______ frames
    -       74.0000   69.0000   41.5478 62

#__ type_ start__ end____ width___ exp.time_
 21 omega   34.00   61.00   1.0000   30.0000
omega____ theta____ kappa____ phi______ frames
    -       74.0000   69.0000   41.5478 27

#__ type_ start__ end____ width___ exp.time_
 22 omega  139.00  166.00   1.0000   30.0000
omega____ theta____ kappa____ phi______ frames
    -       78.0000   57.0000  153.8766 27

#__ type_ start__ end____ width___ exp.time_
 23 omega   39.00   85.00   1.0000   30.0000
omega____ theta____ kappa____ phi______ frames
    -       78.0000   57.0000  153.8766 46

#__ type_ start__ end____ width___ exp.time_
 24 omega   61.00  150.00   1.0000   30.0000
omega____ theta____ kappa____ phi______ frames
    -       97.5141  178.0000  120.0000 89

#__ type_ start__ end____ width___ exp.time_
 25 omega   56.00  130.00   1.0000   30.0000
omega____ theta____ kappa____ phi______ frames
    -       97.5141   77.0000 -180.0000 74

#__ type_ start__ end____ width___ exp.time_
 26 omega   37.00  107.00   1.0000   30.0000
omega____ theta____ kappa____ phi______ frames
    -       97.5141  -94.0000  120.0000 70

#__ type_ start__ end____ width___ exp.time_
 27 omega   56.00  144.00   1.0000   30.0000
omega____ theta____ kappa____ phi______ frames
    -       97.5141   77.0000  -30.0000 88

#__ type_ start__ end____ width___ exp.time_
 28 omega   56.00  162.00   1.0000   30.0000
omega____ theta____ kappa____ phi______ frames
    -       97.5141   77.0000   30.0000 106

#__ type_ start__ end____ width___ exp.time_
 29 omega   56.00  158.00   1.0000   30.0000
omega____ theta____ kappa____ phi______ frames
    -       97.5141   77.0000 -120.0000 102

#__ type_ start__ end____ width___ exp.time_
 30 omega   24.00  115.00   1.0000   30.0000
omega____ theta____ kappa____ phi______ frames
    -       97.5141 -111.0000 -120.0000 91

#__ type_ start__ end____ width___ exp.time_
 31 omega   28.00  104.00   1.0000   30.0000
omega____ theta____ kappa____ phi______ frames
    -       97.5141 -111.0000   90.0000 76

#__ type_ start__ end____ width___ exp.time_
 32 omega   56.00  163.00   1.0000   30.0000
omega____ theta____ kappa____ phi______ frames
    -       97.5141   77.0000   60.0000 107

#__ type_ start__ end____ width___ exp.time_
 33 omega   16.00  126.00   1.0000   30.0000
omega____ theta____ kappa____ phi______ frames
    -       97.5141  -61.0000 -150.0000 110

#__ type_ start__ end____ width___ exp.time_
 34 omega   56.00  172.00   1.0000   30.0000
omega____ theta____ kappa____ phi______ frames
    -       97.5141   77.0000 -150.0000 116

#__ type_ start__ end____ width___ exp.time_
 35 omega   56.00  135.00   1.0000   30.0000
omega____ theta____ kappa____ phi______ frames
    -       97.5141   77.0000    0.0000 79

#__ type_ start__ end____ width___ exp.time_
 36 omega   56.00  178.00   1.0000   30.0000
omega____ theta____ kappa____ phi______ frames
    -       97.5141   77.0000  -90.0000 122

#__ type_ start__ end____ width___ exp.time_
 37 omega   56.00  156.00   1.0000   30.0000
omega____ theta____ kappa____ phi______ frames
    -       97.5141   77.0000   90.0000 100

#__ type_ start__ end____ width___ exp.time_
 38 omega   56.00  178.00   1.0000   30.0000
omega____ theta____ kappa____ phi______ frames
    -       97.5141   77.0000  120.0000 122

#__ type_ start__ end____ width___ exp.time_
 39 omega   56.00  178.00   1.0000   30.0000
omega____ theta____ kappa____ phi______ frames
    -       97.5141   77.0000  -60.0000 122

#__ type_ start__ end____ width___ exp.time_
 40 omega   56.00  145.00   1.0000   30.0000
omega____ theta____ kappa____ phi______ frames
    -       97.5141   77.0000  150.0000 89
;
_diffrn_measurement_device 'four-circle diffractometer'
_diffrn_measurement_device_type 'SuperNova, Dual, Cu at zero, AtlasS2'
_diffrn_measurement_method '\w scans'
_diffrn_orient_matrix_UB_11 0.0898771000
_diffrn_orient_matrix_UB_12 -0.1706336000
_diffrn_orient_matrix_UB_13 0.0091967000
_diffrn_orient_matrix_UB_21 -0.0637361000
_diffrn_orient_matrix_UB_22 -0.1786624000
_diffrn_orient_matrix_UB_23 0.0227207000
_diffrn_orient_matrix_UB_31 -0.0376160000
_diffrn_orient_matrix_UB_32 -0.1051501000
_diffrn_orient_matrix_UB_33 -0.0535486000
_diffrn_radiation_monochromator mirror
_diffrn_radiation_probe x-ray
_diffrn_radiation_type CuK\a
_diffrn_radiation_wavelength 1.54184
_diffrn_reflns_av_R_equivalents 0.0276
_diffrn_reflns_av_unetI/netI 0.0138
_diffrn_reflns_Laue_measured_fraction_full 0.946
_diffrn_reflns_Laue_measured_fraction_max 0.996
_diffrn_reflns_limit_h_max 15
_diffrn_reflns_limit_h_min -15
_diffrn_reflns_limit_k_max 6
_diffrn_reflns_limit_k_min -6
_diffrn_reflns_limit_l_max 31
_diffrn_reflns_limit_l_min -31
_diffrn_reflns_number 24887
_diffrn_reflns_point_group_measured_fraction_full 0.946
_diffrn_reflns_point_group_measured_fraction_max 0.996
_diffrn_reflns_theta_full 67.684
_diffrn_reflns_theta_max 65.316
_diffrn_reflns_theta_min 4.039
_diffrn_source 'sealed X-ray tube'
_diffrn_source_type 'SuperNova (Cu) X-ray Source'
_exptl_absorpt_coefficient_mu 0.721
_exptl_absorpt_correction_T_max 1.00000
_exptl_absorpt_correction_T_min 0.89149
_exptl_absorpt_correction_type multi-scan
_exptl_absorpt_process_details
;
CrysAlisPro, Agilent Technologies,
Version 1.171.37.35 (release 13-08-2014 CrysAlis171 .NET)
(compiled Aug 13 2014,18:06:01)
Empirical absorption correction using spherical harmonics,
 implemented in SCALE3 ABSPACK scaling algorithm.
;
_exptl_crystal_colour colourless
_exptl_crystal_colour_primary colourless
_exptl_crystal_density_diffrn 1.337
_exptl_crystal_description needle
_exptl_crystal_F_000 856
_exptl_crystal_size_max 0.22
_exptl_crystal_size_mid 0.05
_exptl_crystal_size_min 0.05
_refine_diff_density_max 0.126
_refine_diff_density_min -0.192
_refine_diff_density_rms 0.041
_refine_ls_extinction_method none
_refine_ls_goodness_of_fit_ref 1.049
_refine_ls_hydrogen_treatment constr
_refine_ls_matrix_type full
_refine_ls_number_parameters 281
_refine_ls_number_reflns 3465
_refine_ls_number_restraints 0
_refine_ls_restrained_S_all 1.049
_refine_ls_R_factor_all 0.0398
_refine_ls_R_factor_gt 0.0371
_refine_ls_shift/su_max 0.000
_refine_ls_shift/su_mean 0.000
_refine_ls_structure_factor_coef Fsqd
_refine_ls_weighting_details 'w=1/[\s^2^(Fo^2^)+(0.0494P)^2^+0.4332P] where P=(Fo^2^+2Fc^2^)/3'
_refine_ls_weighting_scheme calc
_refine_ls_wR_factor_gt 0.0941
_refine_ls_wR_factor_ref 0.0969
_reflns_Friedel_coverage 0.000
_reflns_number_gt 3210
_reflns_number_total 3465
_reflns_threshold_expression 'I > 2\s(I)'
_cod_data_source_file d0nj02923h2.cif
_cod_data_source_block cyclo5ch
_cod_depositor_comments
;Adding full bibliography for 7059847--7059851.cif.

 Adding full bibliography for 7059847--7059851.cif.
;
_cod_database_code 7059848
_shelxl_version_number 2014/6
_shelx_space_group_comment
;
The symmetry employed for this shelxl refinement is uniquely defined
by the following loop, which should always be used as a source of
symmetry information in preference to the above space-group names.
They are only intended as comments.
;
_reflns_odcompleteness_completeness 99.89
_reflns_odcompleteness_iscentric 1
_reflns_odcompleteness_theta 62.30
_olex2_refinement_description
;
1. Fixed Uiso
 At 1.2 times of:
  All C(H) groups, All C(H,H) groups
 At 1.5 times of:
  All C(H,H,H) groups
2.a Ternary CH refined with riding coordinates:
 C1(H1), C11(H11)
2.b Secondary CH2 refined with riding coordinates:
 C12(H12A,H12B)
2.c Aromatic/amide H refined with riding coordinates:
 C4(H4), C5(H5), C6(H6), C7(H7), C16(H16), C17(H17), C18(H18), C19(H19),
 C20(H20), C22(H22), C23(H23), C25(H25), C26(H26)
2.d Idealised Me refined as rotating group:
 C27(H27A,H27B,H27C)
;
_olex2_submission_special_instructions 'No special instructions were received'

loop_
_space_group_symop_operation_xyz
'x, y, z'
'-x+1/2, y+1/2, -z+1/2'
'-x, -y, -z'
'x-1/2, -y-1/2, z-1/2'

loop_
_atom_site_label
_atom_site_type_symbol
_atom_site_fract_x
_atom_site_fract_y
_atom_site_fract_z
_atom_site_U_iso_or_equiv
_atom_site_adp_type
_atom_site_occupancy
_atom_site_site_symmetry_order
_atom_site_calc_flag
_atom_site_refinement_flags_posn
_atom_site_refinement_flags_adp
_atom_site_refinement_flags_occupancy
_atom_site_disorder_assembly
_atom_site_disorder_group
O1 O 0.28625(9) -0.0427(2) 0.47651(5) 0.0825(4) Uani 1 1 d . . . . .
O2 O 0.09262(8) 0.75397(17) 0.37982(4) 0.0613(3) Uani 1 1 d . . . . .
O3 O 0.23306(10) -0.0636(2) 0.29642(5) 0.0812(4) Uani 1 1 d . . . . .
O4 O -0.35907(7) 0.33712(19) 0.31956(4) 0.0615(3) Uani 1 1 d . . . . .
C1 C 0.28231(9) 0.1539(2) 0.39940(5) 0.0469(3) Uani 1 1 d . . . . .
H1 H 0.3066 0.0008 0.3909 0.056 Uiso 1 1 calc R . . . .
C2 C 0.25341(10) 0.1267(3) 0.45123(6) 0.0546(4) Uani 1 1 d . . . . .
C3 C 0.19473(10) 0.3060(3) 0.47398(5) 0.0508(3) Uani 1 1 d . . . . .
C4 C 0.19663(12) 0.2750(3) 0.52635(6) 0.0694(5) Uani 1 1 d . . . . .
H4 H 0.2270 0.1420 0.5425 0.083 Uiso 1 1 calc R . . . .
C5 C 0.15522(15) 0.4345(4) 0.55452(7) 0.0825(6) Uani 1 1 d . . . . .
H5 H 0.1575 0.4082 0.5891 0.099 Uiso 1 1 calc R . . . .
C6 C 0.11059(15) 0.6323(4) 0.53167(7) 0.0788(6) Uani 1 1 d . . . . .
H6 H 0.0846 0.7434 0.5508 0.095 Uiso 1 1 calc R . . . .
C7 C 0.10438(12) 0.6653(3) 0.47991(6) 0.0608(4) Uani 1 1 d . . . . .
H7 H 0.0725 0.7981 0.4644 0.073 Uiso 1 1 calc R . . . .
C8 C 0.14456(9) 0.5049(2) 0.45017(5) 0.0465(3) Uani 1 1 d . . . . .
C9 C 0.12167(9) 0.5594(2) 0.39427(5) 0.0433(3) Uani 1 1 d . . . . .
C10 C 0.12662(9) 0.3809(2) 0.35488(5) 0.0399(3) Uani 1 1 d . . . . .
C11 C 0.05291(9) 0.3942(2) 0.30374(5) 0.0447(3) Uani 1 1 d . . . . .
H11 H 0.0621 0.5438 0.2876 0.054 Uiso 1 1 calc R . . . .
C12 C 0.08967(11) 0.1975(3) 0.27275(5) 0.0589(4) Uani 1 1 d . . . . .
H12A H 0.0371 0.0816 0.2629 0.071 Uiso 1 1 calc R . . . .
H12B H 0.1078 0.2596 0.2421 0.071 Uiso 1 1 calc R . . . .
C13 C 0.18054(11) 0.0915(3) 0.30713(5) 0.0528(3) Uani 1 1 d . . . . .
C14 C 0.19626(9) 0.2146(2) 0.35694(5) 0.0433(3) Uani 1 1 d . . . . .
C15 C 0.37292(9) 0.3198(2) 0.40465(5) 0.0420(3) Uani 1 1 d . . . . .
C16 C 0.45997(10) 0.2684(3) 0.44043(5) 0.0524(3) Uani 1 1 d . . . . .
H16 H 0.4621 0.1351 0.4604 0.063 Uiso 1 1 calc R . . . .
C17 C 0.54326(11) 0.4121(3) 0.44673(6) 0.0616(4) Uani 1 1 d . . . . .
H17 H 0.6009 0.3763 0.4710 0.074 Uiso 1 1 calc R . . . .
C18 C 0.54102(11) 0.6088(3) 0.41704(6) 0.0638(4) Uani 1 1 d . . . . .
H18 H 0.5969 0.7068 0.4213 0.077 Uiso 1 1 calc R . . . .
C19 C 0.45577(11) 0.6596(3) 0.38106(7) 0.0619(4) Uani 1 1 d . . . . .
H19 H 0.4544 0.7916 0.3607 0.074 Uiso 1 1 calc R . . . .
C20 C 0.37215(10) 0.5166(2) 0.37479(6) 0.0521(3) Uani 1 1 d . . . . .
H20 H 0.3149 0.5529 0.3503 0.063 Uiso 1 1 calc R . . . .
C21 C -0.05597(9) 0.3753(2) 0.30961(4) 0.0392(3) Uani 1 1 d . . . . .
C22 C -0.09066(10) 0.1810(2) 0.33169(5) 0.0452(3) Uani 1 1 d . . . . .
H22 H -0.0458 0.0612 0.3437 0.054 Uiso 1 1 calc R . . . .
C23 C -0.19077(10) 0.1611(2) 0.33625(5) 0.0474(3) Uani 1 1 d . . . . .
H23 H -0.2125 0.0294 0.3512 0.057 Uiso 1 1 calc R . . . .
C24 C -0.25816(9) 0.3384(2) 0.31836(5) 0.0435(3) Uani 1 1 d . . . . .
C25 C -0.22463(9) 0.5346(2) 0.29681(5) 0.0440(3) Uani 1 1 d . . . . .
H25 H -0.2695 0.6548 0.2850 0.053 Uiso 1 1 calc R . . . .
C26 C -0.12484(9) 0.5524(2) 0.29278(4) 0.0422(3) Uani 1 1 d . . . . .
H26 H -0.1031 0.6859 0.2785 0.051 Uiso 1 1 calc R . . . .
C27 C -0.39879(15) 0.1368(3) 0.33945(8) 0.0807(5) Uani 1 1 d . . . . .
H27A H -0.3641 0.1121 0.3741 0.121 Uiso 1 1 calc GR . . . .
H27B H -0.3896 0.0034 0.3192 0.121 Uiso 1 1 calc GR . . . .
H27C H -0.4695 0.1591 0.3385 0.121 Uiso 1 1 calc GR . . . .

loop_
_atom_site_aniso_label
_atom_site_aniso_U_11
_atom_site_aniso_U_22
_atom_site_aniso_U_33
_atom_site_aniso_U_23
_atom_site_aniso_U_13
_atom_site_aniso_U_12
O1 0.0674(7) 0.0812(8) 0.0961(9) 0.0526(7) 0.0103(6) 0.0073(6)
O2 0.0739(7) 0.0433(5) 0.0625(6) 0.0029(5) 0.0036(5) 0.0073(5)
O3 0.0923(9) 0.0777(8) 0.0748(8) -0.0092(6) 0.0195(6) 0.0291(7)
O4 0.0497(5) 0.0664(7) 0.0738(7) -0.0054(5) 0.0258(5) -0.0043(5)
C1 0.0397(6) 0.0390(7) 0.0583(8) 0.0063(6) 0.0016(6) 0.0015(5)
C2 0.0381(7) 0.0561(8) 0.0636(9) 0.0234(7) -0.0042(6) -0.0108(6)
C3 0.0395(6) 0.0616(8) 0.0472(7) 0.0086(6) -0.0009(5) -0.0198(6)
C4 0.0605(9) 0.0913(12) 0.0494(9) 0.0163(8) -0.0051(7) -0.0296(9)
C5 0.0864(12) 0.1156(16) 0.0432(8) -0.0047(10) 0.0080(8) -0.0427(12)
C6 0.0828(12) 0.0999(14) 0.0577(10) -0.0228(10) 0.0236(9) -0.0369(11)
C7 0.0583(8) 0.0652(9) 0.0599(9) -0.0120(7) 0.0148(7) -0.0201(7)
C8 0.0403(6) 0.0514(7) 0.0456(7) -0.0012(6) 0.0038(5) -0.0177(6)
C9 0.0354(6) 0.0420(7) 0.0502(7) 0.0018(5) 0.0028(5) -0.0058(5)
C10 0.0349(6) 0.0400(6) 0.0423(6) 0.0055(5) 0.0021(5) -0.0059(5)
C11 0.0409(6) 0.0505(7) 0.0398(6) 0.0062(5) 0.0016(5) -0.0025(5)
C12 0.0515(8) 0.0801(10) 0.0442(7) -0.0081(7) 0.0074(6) 0.0011(7)
C13 0.0528(8) 0.0522(8) 0.0547(8) -0.0006(6) 0.0139(6) 0.0008(6)
C14 0.0384(6) 0.0398(6) 0.0500(7) 0.0043(5) 0.0046(5) -0.0045(5)
C15 0.0353(6) 0.0434(7) 0.0469(7) 0.0008(5) 0.0076(5) 0.0023(5)
C16 0.0437(7) 0.0596(8) 0.0511(8) 0.0081(6) 0.0027(6) 0.0024(6)
C17 0.0398(7) 0.0808(11) 0.0589(9) 0.0004(8) -0.0023(6) -0.0034(7)
C18 0.0426(7) 0.0693(10) 0.0784(11) -0.0024(8) 0.0094(7) -0.0131(7)
C19 0.0471(8) 0.0577(9) 0.0809(10) 0.0136(8) 0.0129(7) -0.0068(6)
C20 0.0379(7) 0.0515(8) 0.0646(9) 0.0117(7) 0.0051(6) 0.0007(6)
C21 0.0400(6) 0.0413(6) 0.0326(6) 0.0001(5) -0.0012(5) -0.0025(5)
C22 0.0486(7) 0.0393(7) 0.0442(7) 0.0042(5) 0.0016(5) 0.0017(5)
C23 0.0561(8) 0.0408(7) 0.0457(7) 0.0022(5) 0.0113(6) -0.0082(6)
C24 0.0433(7) 0.0482(7) 0.0395(6) -0.0089(5) 0.0096(5) -0.0044(5)
C25 0.0445(7) 0.0422(7) 0.0426(7) -0.0011(5) 0.0029(5) 0.0042(5)
C26 0.0462(7) 0.0386(6) 0.0387(6) 0.0038(5) 0.0013(5) -0.0034(5)
C27 0.0746(11) 0.0786(12) 0.1022(14) -0.0045(10) 0.0492(10) -0.0174(9)

loop_
_atom_type_symbol
_atom_type_description
_atom_type_scat_dispersion_real
_atom_type_scat_dispersion_imag
_atom_type_scat_source
C C 0.0181 0.0091 'International Tables Vol C Tables 4.2.6.8 and 6.1.1.4'
H H 0.0000 0.0000 'International Tables Vol C Tables 4.2.6.8 and 6.1.1.4'
O O 0.0492 0.0322 'International Tables Vol C Tables 4.2.6.8 and 6.1.1.4'

loop_
_geom_angle_atom_site_label_1
_geom_angle_atom_site_label_2
_geom_angle_atom_site_label_3
_geom_angle
_geom_angle_site_symmetry_1
_geom_angle_site_symmetry_3
_geom_angle_publ_flag
C24 O4 C27 117.88(12) . . ?
C2 C1 H1 106.2 . . ?
C2 C1 C15 109.14(11) . . ?
C14 C1 H1 106.2 . . ?
C14 C1 C2 114.31(11) . . ?
C14 C1 C15 114.14(10) . . ?
C15 C1 H1 106.2 . . ?
O1 C2 C1 117.12(15) . . ?
O1 C2 C3 119.12(14) . . ?
C3 C2 C1 123.55(11) . . ?
C4 C3 C2 114.33(14) . . ?
C4 C3 C8 117.44(15) . . ?
C8 C3 C2 128.10(12) . . ?
C3 C4 H4 118.9 . . ?
C5 C4 C3 122.26(18) . . ?
C5 C4 H4 118.9 . . ?
C4 C5 H5 120.0 . . ?
C6 C5 C4 119.97(16) . . ?
C6 C5 H5 120.0 . . ?
C5 C6 H6 120.3 . . ?
C5 C6 C7 119.46(19) . . ?
C7 C6 H6 120.3 . . ?
C6 C7 H7 119.1 . . ?
C6 C7 C8 121.86(17) . . ?
C8 C7 H7 119.1 . . ?
C3 C8 C9 127.01(13) . . ?
C7 C8 C3 118.92(13) . . ?
C7 C8 C9 113.91(13) . . ?
O2 C9 C8 119.70(12) . . ?
O2 C9 C10 117.82(12) . . ?
C10 C9 C8 122.37(11) . . ?
C9 C10 C11 119.22(11) . . ?
C14 C10 C9 126.84(11) . . ?
C14 C10 C11 113.65(11) . . ?
C10 C11 H11 108.7 . . ?
C10 C11 C12 102.85(10) . . ?
C12 C11 H11 108.7 . . ?
C21 C11 C10 112.10(10) . . ?
C21 C11 H11 108.7 . . ?
C21 C11 C12 115.42(11) . . ?
C11 C12 H12A 110.5 . . ?
C11 C12 H12B 110.5 . . ?
H12A C12 H12B 108.7 . . ?
C13 C12 C11 106.29(11) . . ?
C13 C12 H12A 110.5 . . ?
C13 C12 H12B 110.5 . . ?
O3 C13 C12 126.81(14) . . ?
O3 C13 C14 125.39(14) . . ?
C14 C13 C12 107.79(12) . . ?
C10 C14 C1 129.29(12) . . ?
C10 C14 C13 109.41(11) . . ?
C13 C14 C1 121.24(12) . . ?
C16 C15 C1 118.68(12) . . ?
C20 C15 C1 122.82(11) . . ?
C20 C15 C16 118.49(12) . . ?
C15 C16 H16 119.5 . . ?
C17 C16 C15 120.93(14) . . ?
C17 C16 H16 119.5 . . ?
C16 C17 H17 120.0 . . ?
C18 C17 C16 119.91(14) . . ?
C18 C17 H17 120.0 . . ?
C17 C18 H18 120.2 . . ?
C19 C18 C17 119.63(14) . . ?
C19 C18 H18 120.2 . . ?
C18 C19 H19 119.7 . . ?
C18 C19 C20 120.61(14) . . ?
C20 C19 H19 119.7 . . ?
C15 C20 H20 119.8 . . ?
C19 C20 C15 120.42(13) . . ?
C19 C20 H20 119.8 . . ?
C22 C21 C11 121.39(11) . . ?
C22 C21 C26 117.62(11) . . ?
C26 C21 C11 120.99(11) . . ?
C21 C22 H22 119.2 . . ?
C21 C22 C23 121.56(12) . . ?
C23 C22 H22 119.2 . . ?
C22 C23 H23 120.2 . . ?
C24 C23 C22 119.61(12) . . ?
C24 C23 H23 120.2 . . ?
O4 C24 C23 125.16(12) . . ?
O4 C24 C25 115.22(12) . . ?
C25 C24 C23 119.62(12) . . ?
C24 C25 H25 119.9 . . ?
C26 C25 C24 120.10(12) . . ?
C26 C25 H25 119.9 . . ?
C21 C26 H26 119.3 . . ?
C25 C26 C21 121.48(11) . . ?
C25 C26 H26 119.3 . . ?
O4 C27 H27A 109.5 . . ?
O4 C27 H27B 109.5 . . ?
O4 C27 H27C 109.5 . . ?
H27A C27 H27B 109.5 . . ?
H27A C27 H27C 109.5 . . ?
H27B C27 H27C 109.5 . . ?

loop_
_geom_bond_atom_site_label_1
_geom_bond_atom_site_label_2
_geom_bond_distance
_geom_bond_site_symmetry_2
_geom_bond_publ_flag
O1 C2 1.2147(17) . ?
O2 C9 1.2198(16) . ?
O3 C13 1.2083(18) . ?
O4 C24 1.3705(16) . ?
O4 C27 1.417(2) . ?
C1 H1 0.9800 . ?
C1 C2 1.521(2) . ?
C1 C14 1.4914(17) . ?
C1 C15 1.5346(17) . ?
C2 C3 1.501(2) . ?
C3 C4 1.406(2) . ?
C3 C8 1.412(2) . ?
C4 H4 0.9300 . ?
C4 C5 1.374(3) . ?
C5 H5 0.9300 . ?
C5 C6 1.369(3) . ?
C6 H6 0.9300 . ?
C6 C7 1.381(2) . ?
C7 H7 0.9300 . ?
C7 C8 1.396(2) . ?
C8 C9 1.4955(18) . ?
C9 C10 1.4799(18) . ?
C10 C11 1.5204(16) . ?
C10 C14 1.3335(18) . ?
C11 H11 0.9800 . ?
C11 C12 1.540(2) . ?
C11 C21 1.5148(17) . ?
C12 H12A 0.9700 . ?
C12 H12B 0.9700 . ?
C12 C13 1.505(2) . ?
C13 C14 1.483(2) . ?
C15 C16 1.3883(18) . ?
C15 C20 1.3817(18) . ?
C16 H16 0.9300 . ?
C16 C17 1.378(2) . ?
C17 H17 0.9300 . ?
C17 C18 1.376(2) . ?
C18 H18 0.9300 . ?
C18 C19 1.373(2) . ?
C19 H19 0.9300 . ?
C19 C20 1.3788(19) . ?
C20 H20 0.9300 . ?
C21 C22 1.3865(17) . ?
C21 C26 1.3897(17) . ?
C22 H22 0.9300 . ?
C22 C23 1.3874(19) . ?
C23 H23 0.9300 . ?
C23 C24 1.3841(19) . ?
C24 C25 1.3820(18) . ?
C25 H25 0.9300 . ?
C25 C26 1.3780(18) . ?
C26 H26 0.9300 . ?
C27 H27A 0.9600 . ?
C27 H27B 0.9600 . ?
C27 H27C 0.9600 . ?
